data_2012671
loop_
_publ_author_name
'Naumov, Dmitry Yu.'
'Naumova, Marina I.'
'Kuratieva, Natalia V.'
'Boldyreva, Elena V.'
'Howard, Judith A. K.'

_publ_section_title
;
 Copper(II) hypophosphite: the \a- and \b-forms at 270 and 100K, and
 the \g-form at 270K
;
_journal_issue 5
_journal_name_full 'Acta Crystallographica Section C'
_journal_page_first i55
_journal_page_last i60
_journal_paper_doi 10.1107/S0108270102005176
_journal_volume 58
_journal_year 2002
_chemical_formula_iupac 'Cu (H2 P O2)2'
_chemical_formula_moiety 'Cu 2+, 2H2 O2 P 1-'
_chemical_formula_structural 'Cu (H2 P O2)2'
_chemical_formula_sum 'Cu H4 O4 P2'
_chemical_formula_weight 193.51
_chemical_name_common 'Copper(II) Hypophosphite'
_chemical_name_systematic
;
 ?
;
_space_group_IT_number 14
_symmetry_cell_setting monoclinic
_symmetry_space_group_name_Hall '-P 2ybc'
_symmetry_space_group_name_H-M 'P 1 21/c 1'
_atom_sites_solution_hydrogens difmap
_atom_sites_solution_primary direct
_atom_sites_solution_secondary difmap
_audit_creation_method SHELXL-97
_cell_angle_alpha 90.00
_cell_angle_beta 98.8352(11)
_cell_angle_gamma 90.00
_cell_formula_units_Z 2
_cell_length_a 7.21860(10)
_cell_length_b 5.3462(2)
_cell_length_c 6.2521(3)
_cell_measurement_reflns_used 993
_cell_measurement_temperature 270(2)
_cell_measurement_theta_max 29.08
_cell_measurement_theta_min 2.86
_cell_volume 238.419(15)
_computing_cell_refinement 'SAINT (Siemens, 1994)'
_computing_data_collection 'SMART (Siemens, 1994)'
_computing_data_reduction SAINT
_computing_molecular_graphics 'SHELXTL (Siemens, 1994)'
_computing_publication_material SHELXL97
_computing_structure_refinement 'SHELXL97 (Sheldrick, 1997)'
_computing_structure_solution 'SHELXS97 (Sheldrick, 1997)'
_diffrn_ambient_temperature 270(2)
_diffrn_detector_area_resol_mean 8.192
_diffrn_measured_fraction_theta_full 0.973
_diffrn_measured_fraction_theta_max 0.973
_diffrn_measurement_device_type 'Siemens SMART CCD'
_diffrn_measurement_method \w
_diffrn_radiation_monochromator graphite
_diffrn_radiation_source 'fine-focus sealed tube'
_diffrn_radiation_type MoK\a
_diffrn_radiation_wavelength 0.71073
_diffrn_reflns_av_R_equivalents 0.0343
_diffrn_reflns_av_sigmaI/netI 0.0319
_diffrn_reflns_limit_h_max 9
_diffrn_reflns_limit_h_min -7
_diffrn_reflns_limit_k_max 7
_diffrn_reflns_limit_k_min -7
_diffrn_reflns_limit_l_max 8
_diffrn_reflns_limit_l_min -8
_diffrn_reflns_number 1697
_diffrn_reflns_theta_full 29.08
_diffrn_reflns_theta_max 29.08
_diffrn_reflns_theta_min 2.86
_diffrn_standards_decay_% 0
_exptl_absorpt_coefficient_mu 5.144
_exptl_absorpt_correction_T_max 0.8590
_exptl_absorpt_correction_T_min 0.5213
_exptl_absorpt_correction_type analytical
_exptl_absorpt_process_details '(XPREP; Siemens, 1995)'
_exptl_crystal_colour Blue
_exptl_crystal_density_diffrn 2.696
_exptl_crystal_density_method 'not measured'
_exptl_crystal_description Prism
_exptl_crystal_F_000 190
_exptl_crystal_size_max 0.19
_exptl_crystal_size_mid 0.11
_exptl_crystal_size_min 0.03
_refine_diff_density_max 0.473
_refine_diff_density_min -0.356
_refine_ls_extinction_coef 0.033(5)
_refine_ls_extinction_expression Fc^*^=kFc[1+0.001xFc^2^\l^3^/sin(2\q)]^-1/4^
_refine_ls_extinction_method SHELXL97
_refine_ls_goodness_of_fit_ref 1.179
_refine_ls_hydrogen_treatment refall
_refine_ls_matrix_type full
_refine_ls_number_parameters 43
_refine_ls_number_reflns 620
_refine_ls_number_restraints 0
_refine_ls_restrained_S_all 1.179
_refine_ls_R_factor_all 0.0355
_refine_ls_R_factor_gt 0.0308
_refine_ls_shift/su_max <0.001
_refine_ls_shift/su_mean 0.000
_refine_ls_structure_factor_coef Fsqd
_refine_ls_weighting_details 'calc w = 1/[\s^2^(Fo^2^)+(0.0273P)^2^+0.2371P] where P = (Fo^2^+2Fc^2^)/3'
_refine_ls_weighting_scheme calc
_refine_ls_wR_factor_gt 0.0658
_refine_ls_wR_factor_ref 0.0676
_reflns_number_gt 578
_reflns_number_total 620
_reflns_threshold_expression I>2\s(I)
_cod_data_source_file av1101.cif
_cod_data_source_block alpha270
_cod_depositor_comments
;
The following automatic conversions were performed:
'_symmetry_cell_setting' value 'Monoclinic' changed to 'monoclinic'
according to '/home/saulius/struct/CIF-dictionaries/cif_core.dic'
dictionary named 'cif_core.dic' version 2.4.1 from 2010-06-29.

Automatic conversion script
Id: cif_fix_enum 1527 2010-12-29 10:47:43Z saulius 

The following automatic conversions were performed:

'_symmetry_cell_setting' value 'Monoclinic' changed to 'monoclinic'
according to /home/saulius/struct/CIF-dictionaries/cif_core.dic
dictionary named 'cif_core.dic' version 2.4.1 from 2010-06-29.

Automatic conversion script
Id: cif_fix_values 1715 2011-07-08 13:25:40Z adriana 
;
_cod_original_sg_symbol_H-M 'P 21/c'
_cod_database_code 2012671
_cod_database_fobs_code 2012671

loop_
_symmetry_equiv_pos_as_xyz
'x, y, z'
'-x, y+1/2, -z+1/2'
'-x, -y, -z'
'x, -y-1/2, z-1/2'

loop_
_atom_site_label
_atom_site_fract_x
_atom_site_fract_y
_atom_site_fract_z
_atom_site_U_iso_or_equiv
_atom_site_adp_type
_atom_site_calc_flag
_atom_site_refinement_flags
_atom_site_occupancy
_atom_site_disorder_assembly
_atom_site_disorder_group
_atom_site_type_symbol
Cu1 0.0000 0.0000 0.0000 0.01620(19) Uani d S 1 . . Cu
P1 0.26355(10) 0.45280(13) 0.15910(12) 0.0166(2) Uani d . 1 . . P
H1 0.404(6) 0.483(6) 0.272(7) 0.031(11) Uiso d . 1 . . H
H2 0.308(5) 0.566(6) -0.001(5) 0.015(8) Uiso d . 1 . . H
O1 0.2302(3) 0.1773(4) 0.1104(3) 0.0188(4) Uani d . 1 . . O
O2 0.1080(3) 0.6010(4) 0.2392(3) 0.0190(4) Uani d . 1 . . O

loop_
_atom_site_aniso_label
_atom_site_aniso_U_11
_atom_site_aniso_U_22
_atom_site_aniso_U_33
_atom_site_aniso_U_12
_atom_site_aniso_U_13
_atom_site_aniso_U_23
Cu1 0.0181(3) 0.0163(3) 0.0151(3) -0.00162(18) 0.00534(18) -0.00335(18)
P1 0.0177(4) 0.0166(4) 0.0164(4) -0.0015(2) 0.0053(3) -0.0005(2)
O1 0.0191(10) 0.0174(9) 0.0203(10) -0.0001(8) 0.0042(8) -0.0034(8)
O2 0.0259(11) 0.0163(9) 0.0161(10) 0.0021(8) 0.0074(8) 0.0014(8)

loop_
_atom_type_symbol
_atom_type_description
_atom_type_scat_dispersion_real
_atom_type_scat_dispersion_imag
_atom_type_scat_source
O O 0.0106 0.0060 'International Tables Vol C Tables 4.2.6.8 and 6.1.1.4'
H H 0.0000 0.0000 'International Tables Vol C Tables 4.2.6.8 and 6.1.1.4'
P P 0.1023 0.0942 'International Tables Vol C Tables 4.2.6.8 and 6.1.1.4'
Cu Cu 0.3201 1.2651 'International Tables Vol C Tables 4.2.6.8 and 6.1.1.4'

loop_
_geom_angle_atom_site_label_1
_geom_angle_atom_site_label_2
_geom_angle_atom_site_label_3
_geom_angle_site_symmetry_1
_geom_angle_site_symmetry_3
_geom_angle
_geom_angle_publ_flag
O1 Cu1 O1 3 . 180.00(17) no
O1 Cu1 O2 . 2_545 89.88(8) yes
O2 Cu1 O2 4_565 2_545 180.00(10) no
O1 Cu1 O2 . 1_545 91.76(7) yes
O2 Cu1 O2 2_545 1_545 82.78(5) yes
O1 P1 O2 . . 118.04(12) yes
O1 P1 H1 . . 110.8(17) no
O2 P1 H1 . . 111(2) no
O1 P1 H2 . . 111.1(15) no
O2 P1 H2 . . 107.7(16) no
H1 P1 H2 . . 96(3) no
P1 O1 Cu1 . . 130.18(12) yes
P1 O2 Cu1 . 2 122.09(12) yes
P1 O2 Cu1 . 1_565 113.66(10) yes
Cu1 O2 Cu1 2 1_565 124.25(9) yes

loop_
_geom_bond_atom_site_label_1
_geom_bond_atom_site_label_2
_geom_bond_site_symmetry_2
_geom_bond_distance
_geom_bond_publ_flag
Cu1 O1 . 1.9454(19) yes
Cu1 O2 2_545 1.987(2) yes
Cu1 O2 1_545 2.653(2) yes
P1 O1 . 1.516(2) yes
P1 O2 . 1.521(2) yes
P1 H1 . 1.16(4) no
P1 H2 . 1.25(3) no

loop_
_geom_hbond_atom_site_label_D
_geom_hbond_atom_site_label_H
_geom_hbond_atom_site_label_A
_geom_hbond_site_symmetry_A
_geom_hbond_distance_DH
_geom_hbond_distance_HA
_geom_hbond_distance_DA
_geom_hbond_angle_DHA
_geom_hbond_publ_flag
P1 H1 O1 4_566 1.16(4) 2.76(4) 2.952(2) 88(2) no
P1 H2 O1 4_565 1.25(3) 2.74(3) 3.472(2) 116.0(19) no
P1 H2 O2 4_575 1.25(3) 2.68(3) 3.597(2) 129(2) no
P1 H1 O1 2_655 1.16(4) 2.82(4) 3.905(2) 155(3) no
